data_7705383
loop_
_publ_author_name
'Hammoud, Joanna'
'Abou-Khalil, Fatima'
'Roisnel, Thierry'
'Dorcet, Vincent'
'Bour, Christophe'
'Gandon, Vincent'
'Leb&#x0153;uf, David'
'Carpentier, Jean-Fran\,cois'
'Sarazin, Yann'

_publ_section_title
;
 Alkaline-earth complexes with macrocyclic-functionalised bis(phenolate)s
 and bis(fluoroalkoxide)s.
;
_journal_issue 37
_journal_name_full 'Dalton transactions (Cambridge, England : 2003)'
_journal_page_first 13017
_journal_page_last 13028
_journal_paper_doi 10.1039/d0dt02573a
_journal_volume 49
_journal_year 2020
_chemical_compound_source 'synthesis as described'
_chemical_formula_moiety 'C36 H48 Ba2 F24 N4 O10, 2(C4 H8 O)'
_chemical_formula_sum 'C44 H64 Ba2 F24 N4 O12'
_chemical_formula_weight 1571.67
_space_group_crystal_system monoclinic
_space_group_IT_number 14
_space_group_name_Hall '-P 2ybc'
_space_group_name_H-M_alt 'P 1 21/c 1'
_atom_sites_solution_hydrogens geom
_audit_update_record
;
2020-04-06 deposited with the CCDC.	2020-09-07 downloaded from the CCDC.
;
_cell_angle_alpha 90
_cell_angle_beta 99.280(8)
_cell_angle_gamma 90
_cell_formula_units_Z 2
_cell_length_a 12.214(3)
_cell_length_b 10.364(2)
_cell_length_c 23.048(5)
_cell_measurement_reflns_used 8831
_cell_measurement_temperature 150(2)
_cell_measurement_theta_max 27.52
_cell_measurement_theta_min 2.59
_cell_measurement_wavelength 0.71073
_cell_volume 2879.4(11)
_computing_cell_refinement 'APEX3 (Bruker, 2015); SAINT (Bruker, 2014)'
_computing_data_collection 'SAINT (Bruker, 2014)'
_computing_data_reduction 'SAINT (Bruker, 2014)'
_computing_molecular_graphics 'SXGRAPH (Farrugia, 1999), Mercury (CSD, 2014)'
_computing_publication_material 'CRYSCALC (T. Roisnel, local program, 2016)'
_computing_structure_refinement 'SHELXL-2016/6 (Sheldrick, 2016)'
_computing_structure_solution 'SHELXT (Sheldrick, 2015)'
_diffrn_ambient_temperature 150(2)
_diffrn_detector '(CMOS) PHOTON 100'
_diffrn_measured_fraction_theta_full 0.999
_diffrn_measured_fraction_theta_max 0.998
_diffrn_measurement_device_type 'D8 VENTURE Bruker AXS'
_diffrn_measurement_method 'rotation images'
_diffrn_radiation_monochromator 'multilayer monochromator'
_diffrn_radiation_probe x-ray
_diffrn_radiation_source 'Incoatec microfocus sealed tube'
_diffrn_radiation_type MoK\a
_diffrn_radiation_wavelength 0.71073
_diffrn_reflns_av_R_equivalents 0.0404
_diffrn_reflns_av_unetI/netI 0.0351
_diffrn_reflns_limit_h_max 15
_diffrn_reflns_limit_h_min -14
_diffrn_reflns_limit_k_max 11
_diffrn_reflns_limit_k_min -13
_diffrn_reflns_limit_l_max 29
_diffrn_reflns_limit_l_min -29
_diffrn_reflns_number 27756
_diffrn_reflns_theta_full 25.242
_diffrn_reflns_theta_max 27.524
_diffrn_reflns_theta_min 2.159
_exptl_absorpt_coefficient_mu 1.497
_exptl_absorpt_correction_T_max 0.823
_exptl_absorpt_correction_T_min 0.686
_exptl_absorpt_correction_type multi-scan
_exptl_absorpt_process_details
;
  [Sheldrick, G.M. (2014). SADABS Bruker AXS Inc., Madison, Wisconsin, USA]
;
_exptl_crystal_colour colourless
_exptl_crystal_density_diffrn 1.813
_exptl_crystal_description prism
_exptl_crystal_F_000 1560
_exptl_crystal_size_max 0.430
_exptl_crystal_size_mid 0.420
_exptl_crystal_size_min 0.130
_refine_diff_density_max 1.423
_refine_diff_density_min -1.223
_refine_diff_density_rms 0.127
_refine_ls_extinction_method none
_refine_ls_goodness_of_fit_ref 1.400
_refine_ls_hydrogen_treatment constr
_refine_ls_matrix_type full
_refine_ls_number_parameters 388
_refine_ls_number_reflns 6619
_refine_ls_number_restraints 0
_refine_ls_restrained_S_all 1.400
_refine_ls_R_factor_all 0.0574
_refine_ls_R_factor_gt 0.0489
_refine_ls_shift/su_max 0.001
_refine_ls_shift/su_mean 0.000
_refine_ls_structure_factor_coef Fsqd
_refine_ls_weighting_details 'w=1/[\s^2^(Fo^2^)+15.3156P] where P=(Fo^2^+2Fc^2^)/3'
_refine_ls_weighting_scheme calc
_refine_ls_wR_factor_gt 0.1107
_refine_ls_wR_factor_ref 0.1137
_reflns_number_gt 5872
_reflns_number_total 6619
_reflns_threshold_expression >2sigma(I)
_cod_data_source_file d0dt02573a2.cif
_cod_data_source_block FAK26
_cod_depositor_comments 'Adding full bibliography for 7705378--7705389.cif.'
_cod_original_cell_volume 2879.3(11)
_cod_original_sg_symbol_H-M 'P 21/c'
_cod_database_code 7705383

loop_
_space_group_symop_operation_xyz
'x, y, z'
'-x, y+1/2, -z+1/2'
'-x, -y, -z'
'x, -y-1/2, z-1/2'

loop_
_atom_site_label
_atom_site_type_symbol
_atom_site_fract_x
_atom_site_fract_y
_atom_site_fract_z
_atom_site_U_iso_or_equiv
_atom_site_adp_type
_atom_site_occupancy
_atom_site_site_symmetry_order
_atom_site_calc_flag
_atom_site_refinement_flags_posn
_atom_site_refinement_flags_adp
_atom_site_refinement_flags_occupancy
_atom_site_disorder_assembly
_atom_site_disorder_group
Ba1 Ba 0.89272(2) 0.43948(3) 0.55558(2) 0.01629(8) Uani 1 1 d . . . . .
C1 C 0.8264(5) 0.4768(6) 0.7006(2) 0.0295(13) Uani 1 1 d . . . . .
H1A H 0.786651 0.495175 0.733889 0.035 Uiso 1 1 calc R U . . .
H1B H 0.879033 0.548571 0.698333 0.035 Uiso 1 1 calc R U . . .
C2 C 0.8917(5) 0.3542(6) 0.7137(2) 0.0335(14) Uani 1 1 d . . . . .
H2A H 0.948191 0.366375 0.749259 0.040 Uiso 1 1 calc R U . . .
H2B H 0.841431 0.283789 0.721687 0.040 Uiso 1 1 calc R U . . .
O3 O 0.9453(3) 0.3194(4) 0.66498(16) 0.0260(8) Uani 1 1 d . . . . .
C4 C 0.9996(6) 0.1969(6) 0.6719(3) 0.0345(14) Uani 1 1 d . . . . .
H4A H 0.943894 0.127349 0.671234 0.041 Uiso 1 1 calc R U . . .
H4B H 1.049774 0.193595 0.710169 0.041 Uiso 1 1 calc R U . . .
C5 C 1.0644(5) 0.1777(6) 0.6233(3) 0.0319(13) Uani 1 1 d . . . . .
H5A H 1.118920 0.248400 0.623272 0.038 Uiso 1 1 calc R U . . .
H5B H 1.105402 0.095029 0.628693 0.038 Uiso 1 1 calc R U . . .
O6 O 0.9898(3) 0.1764(4) 0.56871(16) 0.0262(8) Uani 1 1 d . . . . .
C7 C 1.0430(4) 0.1972(5) 0.5185(2) 0.0227(11) Uani 1 1 d . . . . .
H7A H 1.105383 0.135939 0.519276 0.027 Uiso 1 1 calc R U . . .
H7B H 1.073148 0.285945 0.519485 0.027 Uiso 1 1 calc R U . . .
C8 C 0.9602(4) 0.1779(5) 0.4629(2) 0.0230(11) Uani 1 1 d . . . . .
H8A H 0.989174 0.219390 0.429755 0.028 Uiso 1 1 calc R U . . .
H8B H 0.953065 0.084337 0.454359 0.028 Uiso 1 1 calc R U . . .
N9 N 0.8478(3) 0.2316(4) 0.46617(19) 0.0197(9) Uani 1 1 d . . . . .
C10 C 0.7783(4) 0.1321(5) 0.4886(2) 0.0236(11) Uani 1 1 d . . . . .
H10A H 0.823466 0.085943 0.521749 0.028 Uiso 1 1 calc R U . . .
H10B H 0.754319 0.068388 0.457118 0.028 Uiso 1 1 calc R U . . .
C11 C 0.6764(4) 0.1882(5) 0.5093(2) 0.0258(11) Uani 1 1 d . . . . .
H11A H 0.632784 0.239466 0.477430 0.031 Uiso 1 1 calc R U . . .
H11B H 0.628707 0.117838 0.520164 0.031 Uiso 1 1 calc R U . . .
O12 O 0.7118(3) 0.2685(4) 0.55912(16) 0.0254(8) Uani 1 1 d . . . . .
C13 C 0.6208(4) 0.3258(6) 0.5821(2) 0.0270(12) Uani 1 1 d . . . . .
H13A H 0.560044 0.262323 0.581651 0.032 Uiso 1 1 calc R U . . .
H13B H 0.591795 0.400927 0.557918 0.032 Uiso 1 1 calc R U . . .
C14 C 0.6632(5) 0.3677(7) 0.6442(3) 0.0359(14) Uani 1 1 d . . . . .
H14A H 0.600011 0.395965 0.663126 0.043 Uiso 1 1 calc R U . . .
H14B H 0.699243 0.293724 0.666777 0.043 Uiso 1 1 calc R U . . .
N15 N 0.7443(4) 0.4756(4) 0.64554(19) 0.0239(10) Uani 1 1 d . . . . .
C16 C 0.6871(5) 0.6023(5) 0.6382(3) 0.0271(12) Uani 1 1 d . . . . .
H16A H 0.682525 0.637806 0.677619 0.032 Uiso 1 1 calc R U . . .
H16B H 0.610346 0.588625 0.617676 0.032 Uiso 1 1 calc R U . . .
C17 C 0.7450(4) 0.7045(5) 0.6030(2) 0.0204(10) Uani 1 1 d . . . . .
C18 C 0.7937(5) 0.8161(6) 0.6449(3) 0.0330(13) Uani 1 1 d . . . . .
F19 F 0.8329(4) 0.9130(4) 0.6168(2) 0.0531(11) Uani 1 1 d . . . . .
F20 F 0.7211(4) 0.8676(5) 0.6764(2) 0.0644(14) Uani 1 1 d . . . . .
F21 F 0.8780(4) 0.7726(4) 0.6838(2) 0.0590(13) Uani 1 1 d . . . . .
C22 C 0.6510(5) 0.7648(6) 0.5576(3) 0.0327(13) Uani 1 1 d . . . . .
F23 F 0.5693(3) 0.8209(4) 0.58205(19) 0.0498(11) Uani 1 1 d . . . . .
F24 F 0.6861(3) 0.8552(4) 0.52359(18) 0.0490(10) Uani 1 1 d . . . . .
F25 F 0.6011(3) 0.6745(4) 0.52124(17) 0.0443(10) Uani 1 1 d . . . . .
O26 O 0.8235(3) 0.6592(4) 0.57490(17) 0.0245(8) Uani 1 1 d . . . . .
C27 C 0.7961(4) 0.2760(5) 0.4075(2) 0.0213(10) Uani 1 1 d . . . . .
H27A H 0.715586 0.257524 0.401944 0.026 Uiso 1 1 calc R U . . .
H27B H 0.828164 0.227464 0.377272 0.026 Uiso 1 1 calc R U . . .
C28 C 0.8142(4) 0.4244(5) 0.3990(2) 0.0182(10) Uani 1 1 d . . . . .
C29 C 0.7070(4) 0.4950(6) 0.4100(2) 0.0231(11) Uani 1 1 d . . . . .
F30 F 0.6889(3) 0.4690(3) 0.46478(13) 0.0266(7) Uani 1 1 d . . . . .
F31 F 0.7141(3) 0.6236(3) 0.40637(16) 0.0374(8) Uani 1 1 d . . . . .
F32 F 0.6149(3) 0.4591(4) 0.37352(15) 0.0368(8) Uani 1 1 d . . . . .
C33 C 0.8264(4) 0.4431(6) 0.3340(2) 0.0247(10) Uani 1 1 d . . . . .
F34 F 0.9250(3) 0.4009(4) 0.32435(15) 0.0348(8) Uani 1 1 d . . . . .
F35 F 0.7493(3) 0.3778(3) 0.29642(14) 0.0331(8) Uani 1 1 d . . . . .
F36 F 0.8179(3) 0.5666(4) 0.31576(14) 0.0369(8) Uani 1 1 d . . . . .
O37 O 0.9016(3) 0.4773(3) 0.43546(15) 0.0175(7) Uani 1 1 d . . . . .
O50 O 0.3285(5) 0.9883(7) 0.6679(4) 0.091(2) Uani 1 1 d . . . . .
C51 C 0.3779(12) 1.1038(13) 0.6587(8) 0.174(10) Uani 1 1 d . . . . .
H51A H 0.337546 1.175595 0.674078 0.208 Uiso 1 1 calc R U . . .
H51B H 0.376296 1.117662 0.616028 0.208 Uiso 1 1 calc R U . . .
C52 C 0.4951(11) 1.0999(13) 0.6897(7) 0.136(6) Uani 1 1 d . . . . .
H52A H 0.547467 1.091170 0.661267 0.163 Uiso 1 1 calc R U . . .
H52B H 0.513652 1.178928 0.713320 0.163 Uiso 1 1 calc R U . . .
C53 C 0.4990(7) 0.9886(9) 0.7266(4) 0.060(2) Uani 1 1 d . . . . .
H53A H 0.483774 1.011578 0.766209 0.073 Uiso 1 1 calc R U . . .
H53B H 0.571985 0.945189 0.730384 0.073 Uiso 1 1 calc R U . . .
C54 C 0.4099(7) 0.9062(8) 0.6949(4) 0.056(2) Uani 1 1 d . . . . .
H54A H 0.438849 0.852536 0.665227 0.067 Uiso 1 1 calc R U . . .
H54B H 0.379756 0.848569 0.722704 0.067 Uiso 1 1 calc R U . . .

loop_
_atom_site_aniso_label
_atom_site_aniso_U_11
_atom_site_aniso_U_22
_atom_site_aniso_U_33
_atom_site_aniso_U_23
_atom_site_aniso_U_13
_atom_site_aniso_U_12
Ba1 0.01548(14) 0.01651(14) 0.01623(13) 0.00136(12) 0.00062(9) -0.00259(12)
C1 0.028(3) 0.040(3) 0.021(3) -0.001(2) 0.005(2) -0.006(2)
C2 0.034(3) 0.045(4) 0.020(3) 0.011(3) 0.002(2) -0.002(3)
O3 0.031(2) 0.022(2) 0.0241(19) 0.0076(15) 0.0023(15) 0.0018(16)
C4 0.050(4) 0.020(3) 0.029(3) 0.008(2) -0.008(3) 0.002(3)
C5 0.032(3) 0.023(3) 0.036(3) -0.001(2) -0.011(2) 0.004(2)
O6 0.025(2) 0.025(2) 0.0258(19) 0.0043(16) -0.0026(15) -0.0031(16)
C7 0.020(3) 0.015(2) 0.033(3) 0.003(2) 0.006(2) 0.0017(19)
C8 0.023(3) 0.014(2) 0.031(3) -0.004(2) 0.005(2) 0.001(2)
N9 0.021(2) 0.013(2) 0.024(2) -0.0007(16) 0.0000(17) -0.0036(16)
C10 0.029(3) 0.011(2) 0.030(3) 0.000(2) 0.001(2) -0.008(2)
C11 0.024(3) 0.023(3) 0.030(3) -0.002(2) 0.002(2) -0.011(2)
O12 0.0183(18) 0.029(2) 0.028(2) -0.0045(16) 0.0016(15) -0.0071(15)
C13 0.018(3) 0.032(3) 0.032(3) 0.001(2) 0.006(2) -0.011(2)
C14 0.027(3) 0.053(4) 0.030(3) -0.004(3) 0.012(2) -0.012(3)
N15 0.021(2) 0.027(2) 0.024(2) 0.0020(18) 0.0060(17) -0.0007(18)
C16 0.022(3) 0.024(3) 0.037(3) 0.001(2) 0.010(2) -0.001(2)
C17 0.018(2) 0.019(3) 0.024(3) -0.001(2) 0.0035(19) 0.0011(19)
C18 0.032(3) 0.032(3) 0.033(3) -0.008(3) 0.000(2) 0.003(3)
F19 0.067(3) 0.023(2) 0.066(3) -0.0050(18) 0.002(2) -0.0152(18)
F20 0.064(3) 0.071(3) 0.060(3) -0.042(2) 0.016(2) 0.004(2)
F21 0.055(3) 0.048(3) 0.060(3) -0.006(2) -0.033(2) -0.005(2)
C22 0.026(3) 0.036(3) 0.034(3) -0.009(3) 0.000(2) 0.010(2)
F23 0.030(2) 0.052(3) 0.065(3) -0.013(2) 0.0012(18) 0.0221(18)
F24 0.054(3) 0.040(2) 0.050(2) 0.0188(19) -0.0008(19) 0.0096(19)
F25 0.042(2) 0.041(2) 0.043(2) -0.0104(17) -0.0163(17) 0.0060(17)
O26 0.0218(19) 0.0186(18) 0.036(2) 0.0009(16) 0.0124(16) 0.0015(14)
C27 0.022(3) 0.017(2) 0.023(3) -0.003(2) 0.000(2) -0.005(2)
C28 0.019(2) 0.017(2) 0.018(2) -0.0008(19) -0.0003(17) -0.0027(19)
C29 0.016(2) 0.031(3) 0.021(3) 0.002(2) -0.0027(19) -0.003(2)
F30 0.0260(16) 0.0277(18) 0.0270(16) -0.0008(13) 0.0067(12) 0.0019(13)
F31 0.041(2) 0.0242(18) 0.048(2) 0.0082(16) 0.0100(17) 0.0076(15)
F32 0.0167(15) 0.053(2) 0.0369(19) -0.0044(17) -0.0068(13) 0.0014(15)
C33 0.024(3) 0.028(3) 0.021(2) -0.003(2) 0.0008(19) -0.004(2)
F34 0.0277(17) 0.048(2) 0.0305(18) -0.0019(15) 0.0099(14) 0.0003(15)
F35 0.0370(19) 0.039(2) 0.0198(16) -0.0068(14) -0.0056(13) -0.0089(16)
F36 0.055(2) 0.0312(18) 0.0232(16) 0.0070(15) 0.0014(15) -0.0079(17)
O37 0.0141(16) 0.0145(16) 0.0216(17) -0.0022(13) -0.0042(13) -0.0005(12)
O50 0.049(4) 0.071(5) 0.140(7) 0.032(4) -0.021(4) -0.017(3)
C51 0.118(11) 0.092(10) 0.27(2) 0.117(12) -0.087(13) -0.044(8)
C52 0.114(11) 0.120(12) 0.158(13) 0.044(10) -0.023(9) -0.087(9)
C53 0.048(5) 0.072(6) 0.060(5) -0.008(4) 0.005(4) -0.014(4)
C54 0.055(5) 0.054(5) 0.055(5) -0.009(4) 0.000(4) -0.001(4)

loop_
_atom_type_symbol
_atom_type_description
_atom_type_scat_dispersion_real
_atom_type_scat_dispersion_imag
_atom_type_scat_source
C C 0.0033 0.0016 'International Tables Vol C Tables 4.2.6.8 and 6.1.1.4'
H H 0.0000 0.0000 'International Tables Vol C Tables 4.2.6.8 and 6.1.1.4'
Ba Ba -0.3244 2.2819 'International Tables Vol C Tables 4.2.6.8 and 6.1.1.4'
F F 0.0171 0.0103 'International Tables Vol C Tables 4.2.6.8 and 6.1.1.4'
N N 0.0061 0.0033 'International Tables Vol C Tables 4.2.6.8 and 6.1.1.4'
O O 0.0106 0.0060 'International Tables Vol C Tables 4.2.6.8 and 6.1.1.4'

loop_
_geom_angle_atom_site_label_1
_geom_angle_atom_site_label_2
_geom_angle_atom_site_label_3
_geom_angle
_geom_angle_site_symmetry_1
_geom_angle_site_symmetry_3
_geom_angle_publ_flag
O26 Ba1 O37 91.92(11) . 3_766 ?
O26 Ba1 O3 106.32(12) . . ?
O37 Ba1 O3 89.86(11) 3_766 . ?
O26 Ba1 O37 96.70(11) . . ?
O37 Ba1 O37 81.03(10) 3_766 . ?
O3 Ba1 O37 155.53(11) . . ?
O26 Ba1 O12 106.03(12) . . ?
O37 Ba1 O12 159.73(11) 3_766 . ?
O3 Ba1 O12 76.30(11) . . ?
O37 Ba1 O12 105.56(10) . . ?
O26 Ba1 O6 164.06(12) . . ?
O37 Ba1 O6 86.15(10) 3_766 . ?
O3 Ba1 O6 57.90(11) . . ?
O37 Ba1 O6 98.62(10) . . ?
O12 Ba1 O6 74.00(11) . . ?
O26 Ba1 N9 139.11(12) . . ?
O37 Ba1 N9 111.07(11) 3_766 . ?
O3 Ba1 N9 107.04(12) . . ?
O37 Ba1 N9 56.69(11) . . ?
O12 Ba1 N9 60.69(11) . . ?
O6 Ba1 N9 55.31(11) . . ?
O26 Ba1 N15 60.06(12) . . ?
O37 Ba1 N15 125.61(12) 3_766 . ?
O3 Ba1 N15 60.43(12) . . ?
O37 Ba1 N15 142.04(11) . . ?
O12 Ba1 N15 59.81(12) . . ?
O6 Ba1 N15 108.72(12) . . ?
N9 Ba1 N15 120.46(12) . . ?
O26 Ba1 F30 76.35(11) . . ?
O37 Ba1 F30 134.08(10) 3_766 . ?
O3 Ba1 F30 136.05(10) . . ?
O37 Ba1 F30 57.24(9) . . ?
O12 Ba1 F30 61.45(10) . . ?
O6 Ba1 F30 115.97(9) . . ?
N9 Ba1 F30 63.27(10) . . ?
N15 Ba1 F30 86.74(10) . . ?
O26 Ba1 C7 163.52(12) . . ?
O37 Ba1 C7 72.94(12) 3_766 . ?
O3 Ba1 C7 80.68(12) . . ?
O37 Ba1 C7 74.95(11) . . ?
O12 Ba1 C7 90.03(12) . . ?
O6 Ba1 C7 25.68(11) . . ?
N9 Ba1 C7 46.96(12) . . ?
N15 Ba1 C7 134.33(13) . . ?
F30 Ba1 C7 109.31(11) . . ?
O26 Ba1 Ba1 95.77(8) . 3_766 ?
O37 Ba1 Ba1 42.16(7) 3_766 3_766 ?
O3 Ba1 Ba1 128.08(8) . 3_766 ?
O37 Ba1 Ba1 38.87(7) . 3_766 ?
O12 Ba1 Ba1 141.10(8) . 3_766 ?
O6 Ba1 Ba1 93.39(8) . 3_766 ?
N9 Ba1 Ba1 81.68(9) . 3_766 ?
N15 Ba1 Ba1 154.91(9) . 3_766 ?
F30 Ba1 Ba1 94.26(6) . 3_766 ?
C7 Ba1 Ba1 68.72(9) . 3_766 ?
N15 C1 C2 115.3(5) . . ?
N15 C1 H1A 108.5 . . ?
C2 C1 H1A 108.5 . . ?
N15 C1 H1B 108.5 . . ?
C2 C1 H1B 108.5 . . ?
H1A C1 H1B 107.5 . . ?
O3 C2 C1 110.4(4) . . ?
O3 C2 H2A 109.6 . . ?
C1 C2 H2A 109.6 . . ?
O3 C2 H2B 109.6 . . ?
C1 C2 H2B 109.6 . . ?
H2A C2 H2B 108.1 . . ?
C4 O3 C2 113.5(4) . . ?
C4 O3 Ba1 122.1(3) . . ?
C2 O3 Ba1 121.8(3) . . ?
O3 C4 C5 109.2(5) . . ?
O3 C4 H4A 109.8 . . ?
C5 C4 H4A 109.8 . . ?
O3 C4 H4B 109.8 . . ?
C5 C4 H4B 109.8 . . ?
H4A C4 H4B 108.3 . . ?
O6 C5 C4 108.9(5) . . ?
O6 C5 H5A 109.9 . . ?
C4 C5 H5A 109.9 . . ?
O6 C5 H5B 109.9 . . ?
C4 C5 H5B 109.9 . . ?
H5A C5 H5B 108.3 . . ?
C5 O6 C7 113.7(4) . . ?
C5 O6 Ba1 105.6(3) . . ?
C7 O6 Ba1 90.3(3) . . ?
O6 C7 C8 109.7(4) . . ?
O6 C7 Ba1 64.0(2) . . ?
C8 C7 Ba1 89.8(3) . . ?
O6 C7 H7A 109.7 . . ?
C8 C7 H7A 109.7 . . ?
Ba1 C7 H7A 160.3 . . ?
O6 C7 H7B 109.7 . . ?
C8 C7 H7B 109.7 . . ?
Ba1 C7 H7B 60.5 . . ?
H7A C7 H7B 108.2 . . ?
N9 C8 C7 113.7(4) . . ?
N9 C8 H8A 108.8 . . ?
C7 C8 H8A 108.8 . . ?
N9 C8 H8B 108.8 . . ?
C7 C8 H8B 108.8 . . ?
H8A C8 H8B 107.7 . . ?
C27 N9 C10 110.7(4) . . ?
C27 N9 C8 109.3(4) . . ?
C10 N9 C8 109.9(4) . . ?
C27 N9 Ba1 114.5(3) . . ?
C10 N9 Ba1 108.4(3) . . ?
C8 N9 Ba1 103.7(3) . . ?
N9 C10 C11 112.8(4) . . ?
N9 C10 H10A 109.0 . . ?
C11 C10 H10A 109.0 . . ?
N9 C10 H10B 109.0 . . ?
C11 C10 H10B 109.0 . . ?
H10A C10 H10B 107.8 . . ?
O12 C11 C10 108.6(4) . . ?
O12 C11 H11A 110.0 . . ?
C10 C11 H11A 110.0 . . ?
O12 C11 H11B 110.0 . . ?
C10 C11 H11B 110.0 . . ?
H11A C11 H11B 108.4 . . ?
C11 O12 C13 112.7(4) . . ?
C11 O12 Ba1 118.4(3) . . ?
C13 O12 Ba1 113.9(3) . . ?
O12 C13 C14 107.6(4) . . ?
O12 C13 H13A 110.2 . . ?
C14 C13 H13A 110.2 . . ?
O12 C13 H13B 110.2 . . ?
C14 C13 H13B 110.2 . . ?
H13A C13 H13B 108.5 . . ?
N15 C14 C13 111.3(5) . . ?
N15 C14 H14A 109.4 . . ?
C13 C14 H14A 109.4 . . ?
N15 C14 H14B 109.4 . . ?
C13 C14 H14B 109.4 . . ?
H14A C14 H14B 108.0 . . ?
C16 N15 C1 109.3(4) . . ?
C16 N15 C14 111.2(4) . . ?
C1 N15 C14 112.3(4) . . ?
C16 N15 Ba1 111.0(3) . . ?
C1 N15 Ba1 101.1(3) . . ?
C14 N15 Ba1 111.5(3) . . ?
N15 C16 C17 114.4(4) . . ?
N15 C16 H16A 108.7 . . ?
C17 C16 H16A 108.7 . . ?
N15 C16 H16B 108.7 . . ?
C17 C16 H16B 108.7 . . ?
H16A C16 H16B 107.6 . . ?
O26 C17 C22 109.1(4) . . ?
O26 C17 C18 109.3(4) . . ?
C22 C17 C18 106.5(4) . . ?
O26 C17 C16 115.8(4) . . ?
C22 C17 C16 105.9(4) . . ?
C18 C17 C16 109.8(5) . . ?
F19 C18 F21 106.5(5) . . ?
F19 C18 F20 106.5(5) . . ?
F21 C18 F20 106.2(5) . . ?
F19 C18 C17 113.0(5) . . ?
F21 C18 C17 110.0(5) . . ?
F20 C18 C17 114.2(5) . . ?
F24 C22 F25 106.2(5) . . ?
F24 C22 F23 105.7(5) . . ?
F25 C22 F23 105.6(5) . . ?
F24 C22 C17 113.9(5) . . ?
F25 C22 C17 110.7(5) . . ?
F23 C22 C17 114.0(5) . . ?
C17 O26 Ba1 134.7(3) . . ?
N9 C27 C28 111.9(4) . . ?
N9 C27 H27A 109.2 . . ?
C28 C27 H27A 109.2 . . ?
N9 C27 H27B 109.2 . . ?
C28 C27 H27B 109.2 . . ?
H27A C27 H27B 107.9 . . ?
O37 C28 C33 111.1(4) . . ?
O37 C28 C29 107.8(4) . . ?
C33 C28 C29 108.4(4) . . ?
O37 C28 C27 115.4(4) . . ?
C33 C28 C27 106.4(4) . . ?
C29 C28 C27 107.5(4) . . ?
F31 C29 F32 107.0(4) . . ?
F31 C29 F30 106.3(4) . . ?
F32 C29 F30 106.5(4) . . ?
F31 C29 C28 113.2(4) . . ?
F32 C29 C28 114.1(4) . . ?
F30 C29 C28 109.2(4) . . ?
C29 F30 Ba1 115.6(3) . . ?
F34 C33 F36 106.6(4) . . ?
F34 C33 F35 106.5(4) . . ?
F36 C33 F35 105.4(4) . . ?
F34 C33 C28 110.6(4) . . ?
F36 C33 C28 114.1(4) . . ?
F35 C33 C28 113.1(4) . . ?
C28 O37 Ba1 145.4(3) . 3_766 ?
C28 O37 Ba1 113.6(3) . . ?
Ba1 O37 Ba1 98.97(10) 3_766 . ?
C51 O50 C54 107.8(8) . . ?
O50 C51 C52 108.3(9) . . ?
O50 C51 H51A 110.0 . . ?
C52 C51 H51A 110.0 . . ?
O50 C51 H51B 110.0 . . ?
C52 C51 H51B 110.0 . . ?
H51A C51 H51B 108.4 . . ?
C53 C52 C51 104.1(9) . . ?
C53 C52 H52A 110.9 . . ?
C51 C52 H52A 110.9 . . ?
C53 C52 H52B 110.9 . . ?
C51 C52 H52B 110.9 . . ?
H52A C52 H52B 109.0 . . ?
C52 C53 C54 102.7(8) . . ?
C52 C53 H53A 111.2 . . ?
C54 C53 H53A 111.2 . . ?
C52 C53 H53B 111.2 . . ?
C54 C53 H53B 111.2 . . ?
H53A C53 H53B 109.1 . . ?
O50 C54 C53 106.6(7) . . ?
O50 C54 H54A 110.4 . . ?
C53 C54 H54A 110.4 . . ?
O50 C54 H54B 110.4 . . ?
C53 C54 H54B 110.4 . . ?
H54A C54 H54B 108.6 . . ?

loop_
_geom_bond_atom_site_label_1
_geom_bond_atom_site_label_2
_geom_bond_distance
_geom_bond_site_symmetry_2
_geom_bond_publ_flag
Ba1 O26 2.494(4) . ?
Ba1 O37 2.632(3) 3_766 ?
Ba1 O3 2.792(4) . ?
Ba1 O37 2.815(4) . ?
Ba1 O12 2.844(4) . ?
Ba1 O6 2.969(4) . ?
Ba1 N9 2.971(4) . ?
Ba1 N15 2.990(4) . ?
Ba1 F30 2.998(3) . ?
Ba1 C7 3.303(5) . ?
Ba1 Ba1 4.1434(8) 3_766 ?
C1 N15 1.485(7) . ?
C1 C2 1.505(9) . ?
C1 H1A 0.9900 . ?
C1 H1B 0.9900 . ?
C2 O3 1.435(7) . ?
C2 H2A 0.9900 . ?
C2 H2B 0.9900 . ?
O3 C4 1.429(7) . ?
C4 C5 1.486(9) . ?
C4 H4A 0.9900 . ?
C4 H4B 0.9900 . ?
C5 O6 1.429(6) . ?
C5 H5A 0.9900 . ?
C5 H5B 0.9900 . ?
O6 C7 1.431(6) . ?
C7 C8 1.513(7) . ?
C7 H7A 0.9900 . ?
C7 H7B 0.9900 . ?
C8 N9 1.495(6) . ?
C8 H8A 0.9900 . ?
C8 H8B 0.9900 . ?
N9 C27 1.470(6) . ?
N9 C10 1.481(6) . ?
C10 C11 1.519(8) . ?
C10 H10A 0.9900 . ?
C10 H10B 0.9900 . ?
C11 O12 1.427(6) . ?
C11 H11A 0.9900 . ?
C11 H11B 0.9900 . ?
O12 C13 1.434(7) . ?
C13 C14 1.504(8) . ?
C13 H13A 0.9900 . ?
C13 H13B 0.9900 . ?
C14 N15 1.490(7) . ?
C14 H14A 0.9900 . ?
C14 H14B 0.9900 . ?
N15 C16 1.484(7) . ?
C16 C17 1.570(7) . ?
C16 H16A 0.9900 . ?
C16 H16B 0.9900 . ?
C17 O26 1.327(6) . ?
C17 C22 1.554(7) . ?
C17 C18 1.562(8) . ?
C18 F19 1.326(8) . ?
C18 F21 1.330(7) . ?
C18 F20 1.343(7) . ?
C22 F24 1.336(8) . ?
C22 F25 1.337(7) . ?
C22 F23 1.353(7) . ?
C27 C28 1.571(7) . ?
C27 H27A 0.9900 . ?
C27 H27B 0.9900 . ?
C28 O37 1.363(5) . ?
C28 C33 1.542(7) . ?
C28 C29 1.556(7) . ?
C29 F31 1.339(6) . ?
C29 F32 1.344(6) . ?
C29 F30 1.344(6) . ?
C33 F34 1.333(6) . ?
C33 F36 1.346(7) . ?
C33 F35 1.352(6) . ?
O50 C51 1.372(12) . ?
O50 C54 1.378(10) . ?
C51 C52 1.494(16) . ?
C51 H51A 0.9900 . ?
C51 H51B 0.9900 . ?
C52 C53 1.429(14) . ?
C52 H52A 0.9900 . ?
C52 H52B 0.9900 . ?
C53 C54 1.480(11) . ?
C53 H53A 0.9900 . ?
C53 H53B 0.9900 . ?
C54 H54A 0.9900 . ?
C54 H54B 0.9900 . ?

loop_
_geom_torsion_atom_site_label_1
_geom_torsion_atom_site_label_2
_geom_torsion_atom_site_label_3
_geom_torsion_atom_site_label_4
_geom_torsion
_geom_torsion_site_symmetry_1
_geom_torsion_site_symmetry_2
_geom_torsion_site_symmetry_3
_geom_torsion_site_symmetry_4
_geom_torsion_publ_flag
N15 C1 C2 O3 54.6(7) . . . . ?
C1 C2 O3 C4 -173.9(5) . . . . ?
C1 C2 O3 Ba1 -11.8(6) . . . . ?
C2 O3 C4 C5 -172.7(5) . . . . ?
Ba1 O3 C4 C5 25.3(6) . . . . ?
O3 C4 C5 O6 -62.4(6) . . . . ?
C4 C5 O6 C7 162.3(5) . . . . ?
C4 C5 O6 Ba1 65.0(5) . . . . ?
C5 O6 C7 C8 173.1(4) . . . . ?
Ba1 O6 C7 C8 -79.7(4) . . . . ?
C5 O6 C7 Ba1 -107.2(4) . . . . ?
O6 C7 C8 N9 40.0(6) . . . . ?
Ba1 C7 C8 N9 -22.2(4) . . . . ?
C7 C8 N9 C27 148.2(4) . . . . ?
C7 C8 N9 C10 -90.1(5) . . . . ?
C7 C8 N9 Ba1 25.6(5) . . . . ?
C27 N9 C10 C11 -75.2(5) . . . . ?
C8 N9 C10 C11 163.8(4) . . . . ?
Ba1 N9 C10 C11 51.1(5) . . . . ?
N9 C10 C11 O12 -65.3(6) . . . . ?
C10 C11 O12 C13 -179.7(4) . . . . ?
C10 C11 O12 Ba1 43.7(5) . . . . ?
C11 O12 C13 C14 160.6(5) . . . . ?
Ba1 O12 C13 C14 -60.8(5) . . . . ?
O12 C13 C14 N15 67.2(6) . . . . ?
C2 C1 N15 C16 -179.6(5) . . . . ?
C2 C1 N15 C14 56.5(6) . . . . ?
C2 C1 N15 Ba1 -62.5(5) . . . . ?
C13 C14 N15 C16 85.6(6) . . . . ?
C13 C14 N15 C1 -151.6(5) . . . . ?
C13 C14 N15 Ba1 -38.9(6) . . . . ?
C1 N15 C16 C17 90.1(5) . . . . ?
C14 N15 C16 C17 -145.4(5) . . . . ?
Ba1 N15 C16 C17 -20.6(5) . . . . ?
N15 C16 C17 O26 12.4(7) . . . . ?
N15 C16 C17 C22 133.5(5) . . . . ?
N15 C16 C17 C18 -111.9(5) . . . . ?
O26 C17 C18 F19 59.1(6) . . . . ?
C22 C17 C18 F19 -58.7(6) . . . . ?
C16 C17 C18 F19 -172.9(5) . . . . ?
O26 C17 C18 F21 -59.8(6) . . . . ?
C22 C17 C18 F21 -177.6(5) . . . . ?
C16 C17 C18 F21 68.2(6) . . . . ?
O26 C17 C18 F20 -179.0(5) . . . . ?
C22 C17 C18 F20 63.2(7) . . . . ?
C16 C17 C18 F20 -51.0(7) . . . . ?
O26 C17 C22 F24 -54.9(6) . . . . ?
C18 C17 C22 F24 63.0(6) . . . . ?
C16 C17 C22 F24 179.9(5) . . . . ?
O26 C17 C22 F25 64.7(6) . . . . ?
C18 C17 C22 F25 -177.4(5) . . . . ?
C16 C17 C22 F25 -60.5(6) . . . . ?
O26 C17 C22 F23 -176.4(5) . . . . ?
C18 C17 C22 F23 -58.4(6) . . . . ?
C16 C17 C22 F23 58.4(6) . . . . ?
C22 C17 O26 Ba1 -112.0(5) . . . . ?
C18 C17 O26 Ba1 131.8(4) . . . . ?
C16 C17 O26 Ba1 7.3(7) . . . . ?
C10 N9 C27 C28 143.1(4) . . . . ?
C8 N9 C27 C28 -95.6(5) . . . . ?
Ba1 N9 C27 C28 20.2(5) . . . . ?
N9 C27 C28 O37 21.8(6) . . . . ?
N9 C27 C28 C33 145.5(4) . . . . ?
N9 C27 C28 C29 -98.6(5) . . . . ?
O37 C28 C29 F31 52.4(6) . . . . ?
C33 C28 C29 F31 -68.0(5) . . . . ?
C27 C28 C29 F31 177.4(4) . . . . ?
O37 C28 C29 F32 175.1(4) . . . . ?
C33 C28 C29 F32 54.7(6) . . . . ?
C27 C28 C29 F32 -59.9(5) . . . . ?
O37 C28 C29 F30 -65.8(5) . . . . ?
C33 C28 C29 F30 173.8(4) . . . . ?
C27 C28 C29 F30 59.2(5) . . . . ?
F31 C29 F30 Ba1 -88.0(4) . . . . ?
F32 C29 F30 Ba1 158.1(3) . . . . ?
C28 C29 F30 Ba1 34.4(5) . . . . ?
O37 C28 C33 F34 52.5(6) . . . . ?
C29 C28 C33 F34 170.8(4) . . . . ?
C27 C28 C33 F34 -73.8(5) . . . . ?
O37 C28 C33 F36 -67.7(6) . . . . ?
C29 C28 C33 F36 50.7(6) . . . . ?
C27 C28 C33 F36 166.0(4) . . . . ?
O37 C28 C33 F35 171.9(4) . . . . ?
C29 C28 C33 F35 -69.8(6) . . . . ?
C27 C28 C33 F35 45.6(6) . . . . ?
C33 C28 O37 Ba1 -18.8(7) . . . 3_766 ?
C29 C28 O37 Ba1 -137.4(4) . . . 3_766 ?
C27 C28 O37 Ba1 102.4(5) . . . 3_766 ?
C33 C28 O37 Ba1 -177.5(3) . . . . ?
C29 C28 O37 Ba1 63.9(4) . . . . ?
C27 C28 O37 Ba1 -56.3(5) . . . . ?
C54 O50 C51 C52 -9(2) . . . . ?
O50 C51 C52 C53 -12(2) . . . . ?
C51 C52 C53 C54 26.6(16) . . . . ?
C51 O50 C54 C53 26.0(14) . . . . ?
C52 C53 C54 O50 -33.3(12) . . . . ?
